data_4328482
loop_
_publ_author_name
'Wilfried-Solo Ojo'
'Kane Jacob'
'Emmanuelle Despagnet-Ayoub'
'Bianca K. Mu\~noz'
'Sergio Gonell'
'Laure Vendier'
'Viet-Hoang Nguyen'
'Michel Etienne'

_publ_contact_author
;
Michel Etienne
;
_publ_contact_author_address
;
Laboratoire de Chimie de Coordination
205 Route de Narbonne
31077 Toulouse Cedex 04
;
_publ_contact_author_email Michel.Etienne@lcc-toulouse.fr
_publ_section_title
;
 Highly Fluorinated Aryl-Substituted Tris(indazolyl)borate Thallium
 Complexes: Diverse Regiochemistry at the B-N Bond
;
_journal_name_full 'Inorganic Chemistry'
_journal_page_first 2893
_journal_page_last 2901
_journal_paper_doi 10.1021/ic202125c
_journal_volume 51
_journal_year 2012
_chemical_compound_source 'synthesis as described'
_chemical_formula_moiety 'C26 H2 B1 F18 N4 Tl1'
_chemical_formula_sum 'C26 H2 B F18 N4 Tl'
_chemical_formula_weight 927.5
_chemical_name_systematic
;
 ?
;
_space_group_IT_number 15
_symmetry_cell_setting monoclinic
_symmetry_Int_Tables_number 15
_symmetry_space_group_name_Hall '-C 2yc'
_symmetry_space_group_name_H-M 'C 1 2/c 1'
_atom_sites_solution_hydrogens geom
_atom_sites_solution_primary direct
_atom_sites_solution_secondary difmap
_cell_angle_alpha 90
_cell_angle_beta 97.359(5)
_cell_angle_gamma 90
_cell_formula_units_Z 8
_cell_length_a 27.6965(8)
_cell_length_b 7.4316(2)
_cell_length_c 26.0402(9)
_cell_measurement_reflns_used 11920
_cell_measurement_temperature 180
_cell_measurement_theta_max 32.1078
_cell_measurement_theta_min 2.8335
_cell_measurement_wavelength 0.71073
_cell_volume 5315.7(3)
_computing_cell_refinement 'CrysAlis RED, Oxford Diffraction Ltd.'
_computing_data_collection 'CrysAlis CCD, Oxford Diffraction Ltd.'
_computing_data_reduction 'CrysAlis RED, Oxford Diffraction Ltd.'
_computing_molecular_graphics 'Ortep-3 for Windows (Farrugia, 1997)'
_computing_publication_material 'WinGX publication routines (Farrugia, 1999)'
_computing_structure_refinement 'SHELXL-97 (Sheldrick, 2008)'
_computing_structure_solution 'SIR92 (Giacovazzo et al, 1993)'
_diffrn_ambient_temperature 180
_diffrn_measured_fraction_theta_full 0.999
_diffrn_measured_fraction_theta_max 0.999
_diffrn_measurement_device_type 'Oxford-Diffraction XCALIBUR'
_diffrn_measurement_method \w-\f
_diffrn_orient_matrix_UB_11 0.0406344982
_diffrn_orient_matrix_UB_12 0.0298156389
_diffrn_orient_matrix_UB_13 -0.0189668741
_diffrn_orient_matrix_UB_21 0.0208919587
_diffrn_orient_matrix_UB_22 0.0413590708
_diffrn_orient_matrix_UB_23 0.0191268747
_diffrn_orient_matrix_UB_31 0.0876747689
_diffrn_orient_matrix_UB_32 -0.00846947
_diffrn_orient_matrix_UB_33 0.0053042775
_diffrn_radiation_monochromator graphite
_diffrn_radiation_source 'fine-focus sealed tube'
_diffrn_radiation_type MoK\a
_diffrn_radiation_wavelength 0.71073
_diffrn_reflns_av_R_equivalents 0.0314
_diffrn_reflns_av_unetI/netI 0.0272
_diffrn_reflns_limit_h_max 34
_diffrn_reflns_limit_h_min -34
_diffrn_reflns_limit_k_max 7
_diffrn_reflns_limit_k_min -9
_diffrn_reflns_limit_l_max 32
_diffrn_reflns_limit_l_min -32
_diffrn_reflns_number 20045
_diffrn_reflns_theta_full 26.37
_diffrn_reflns_theta_max 26.37
_diffrn_reflns_theta_min 2.84
_diffrn_standards_decay_% 0
_diffrn_standards_interval_count 0
_diffrn_standards_interval_time 0
_diffrn_standards_number 0
_exptl_absorpt_coefficient_mu 6.232
_exptl_absorpt_correction_T_max 0.8313
_exptl_absorpt_correction_T_min 0.4335
_exptl_absorpt_correction_type multi-scan
_exptl_absorpt_process_details
;
        CrysAlis RED, Oxford Diffraction Ltd.,
        Version 1.171.32.27 (release 29-05-2008 CrysAlis171 .NET)
        (compiled May 29 2008,13:12:44)
        empirical absorption correction using spherical harmonics,
 implemented in SCALE3 ABSPACK scaling algorithm.
;
_exptl_crystal_colour colourless
_exptl_crystal_density_diffrn 2.318
_exptl_crystal_description platelet
_exptl_crystal_F_000 3472
_exptl_crystal_size_max 0.18
_exptl_crystal_size_mid 0.12
_exptl_crystal_size_min 0.03
_refine_diff_density_max 1.067
_refine_diff_density_min -1.226
_refine_diff_density_rms 0.088
_refine_ls_extinction_method none
_refine_ls_goodness_of_fit_ref 1.067
_refine_ls_hydrogen_treatment constr
_refine_ls_matrix_type full
_refine_ls_number_parameters 451
_refine_ls_number_reflns 5437
_refine_ls_number_restraints 0
_refine_ls_restrained_S_all 1.067
_refine_ls_R_factor_all 0.0393
_refine_ls_R_factor_gt 0.0271
_refine_ls_shift/su_max 0.002
_refine_ls_shift/su_mean 0
_refine_ls_structure_factor_coef Fsqd
_refine_ls_weighting_details 'calc w=1/[\s^2^(Fo^2^)+(0.0254P)^2^+12.6399P] where P=(Fo^2^+2Fc^2^)/3'
_refine_ls_weighting_scheme calc
_refine_ls_wR_factor_gt 0.0562
_refine_ls_wR_factor_ref 0.0589
_reflns_number_gt 4432
_reflns_number_total 5437
_reflns_threshold_expression >2\s(I)
_cod_data_source_file ic202125c_si_001_1.cif
_cod_data_source_block Tl5
_cod_database_code 4328482

loop_
_symmetry_equiv_pos_as_xyz
'x, y, z'
'-x, y, -z+1/2'
'x+1/2, y+1/2, z'
'-x+1/2, y+1/2, -z+1/2'
'-x, -y, -z'
'x, -y, z-1/2'
'-x+1/2, -y+1/2, -z'
'x+1/2, -y+1/2, z-1/2'

loop_
_atom_site_label
_atom_site_type_symbol
_atom_site_fract_x
_atom_site_fract_y
_atom_site_fract_z
_atom_site_U_iso_or_equiv
_atom_site_adp_type
_atom_site_occupancy
_atom_site_symmetry_multiplicity
_atom_site_calc_flag
_atom_site_refinement_flags
C4 C 0.33971(14) 0.7586(5) 0.42003(14) 0.0299(8) Uani 1 1 d .
C5 C 0.35791(14) 0.9292(6) 0.43215(15) 0.0341(9) Uani 1 1 d .
C6 C 0.39993(15) 0.9567(6) 0.46505(16) 0.0408(10) Uani 1 1 d .
C7 C 0.42432(16) 0.8104(7) 0.48800(17) 0.0462(12) Uani 1 1 d .
C8 C 0.40701(16) 0.6404(7) 0.47816(16) 0.0454(11) Uani 1 1 d .
C9 C 0.36538(16) 0.6160(5) 0.44411(16) 0.0378(10) Uani 1 1 d .
C10 C 0.23651(17) 0.5507(6) 0.43804(16) 0.0429(10) Uani 1 1 d .
C11 C 0.19180(18) 0.4787(6) 0.43328(18) 0.0469(11) Uani 1 1 d .
C12 C 0.15992(16) 0.4947(6) 0.38710(19) 0.0456(11) Uani 1 1 d .
C13 C 0.17346(15) 0.5802(6) 0.34527(16) 0.0373(10) Uani 1 1 d .
C24 C 0.42071(14) 0.7099(6) 0.30064(15) 0.0337(9) Uani 1 1 d .
C25 C 0.43214(15) 0.5720(7) 0.33514(17) 0.0433(10) Uani 1 1 d .
C26 C 0.46934(17) 0.5871(8) 0.37545(18) 0.0538(13) Uani 1 1 d .
C27 C 0.49558(17) 0.7399(9) 0.38117(18) 0.0587(14) Uani 1 1 d .
C28 C 0.48565(19) 0.8785(8) 0.3481(2) 0.0686(16) Uani 1 1 d .
C29 C 0.44861(17) 0.8612(7) 0.3072(2) 0.0564(13) Uani 1 1 d .
C30 C 0.31576(14) 0.5704(6) 0.13679(15) 0.0329(9) Uani 1 1 d .
C31 C 0.34845(16) 0.4799(6) 0.11269(15) 0.0375(10) Uani 1 1 d .
C32 C 0.39590(16) 0.4465(6) 0.13716(16) 0.0410(10) Uani 1 1 d .
C33 C 0.41067(14) 0.5062(6) 0.18520(16) 0.0380(10) Uani 1 1 d .
F5 F 0.33385(9) 1.0740(3) 0.41232(9) 0.0448(6) Uani 1 1 d .
F6 F 0.41674(11) 1.1205(4) 0.47521(12) 0.0630(8) Uani 1 1 d .
F7 F 0.46506(10) 0.8351(4) 0.52076(11) 0.0691(9) Uani 1 1 d .
F8 F 0.43009(11) 0.4998(4) 0.50136(11) 0.0698(9) Uani 1 1 d .
F9 F 0.34981(10) 0.4495(3) 0.43348(11) 0.0571(7) Uani 1 1 d .
F10 F 0.26580(11) 0.5383(4) 0.48299(9) 0.0620(8) Uani 1 1 d .
F11 F 0.17598(12) 0.3885(4) 0.47239(12) 0.0718(9) Uani 1 1 d .
F12 F 0.11570(10) 0.4233(4) 0.38537(13) 0.0663(8) Uani 1 1 d .
F13 F 0.14289(9) 0.5980(4) 0.30169(10) 0.0509(7) Uani 1 1 d .
F25 F 0.40643(12) 0.4213(4) 0.33010(13) 0.0804(10) Uani 1 1 d .
F26 F 0.47837(12) 0.4524(6) 0.40884(13) 0.0957(12) Uani 1 1 d .
F28 F 0.51083(15) 1.0297(6) 0.35428(18) 0.1302(18) Uani 1 1 d .
F29 F 0.43898(13) 0.9997(5) 0.27528(15) 0.1027(14) Uani 1 1 d .
F30 F 0.27054(8) 0.6007(3) 0.11375(9) 0.0435(6) Uani 1 1 d .
F31 F 0.33653(10) 0.4155(4) 0.06490(9) 0.0542(7) Uani 1 1 d .
F32 F 0.42510(11) 0.3486(4) 0.11102(11) 0.0641(8) Uani 1 1 d .
F33 F 0.45581(9) 0.4743(4) 0.20826(10) 0.0593(8) Uani 1 1 d .
F27 F 0.53131(12) 0.7561(6) 0.42046(12) 0.0957(12) Uani 1 1 d .
C1 C 0.22053(14) 0.6516(5) 0.34873(15) 0.0313(8) Uani 1 1 d .
C2 C 0.25217(14) 0.6378(5) 0.39559(15) 0.0325(8) Uani 1 1 d .
C3 C 0.29436(14) 0.7281(5) 0.38533(14) 0.0275(8) Uani 1 1 d .
C21 C 0.33012(13) 0.6341(5) 0.18747(14) 0.0277(8) Uani 1 1 d .
C22 C 0.37795(13) 0.6042(5) 0.21119(14) 0.0280(8) Uani 1 1 d .
C23 C 0.37994(13) 0.6936(5) 0.25837(14) 0.0267(8) Uani 1 1 d .
N1 N 0.24121(11) 0.7412(4) 0.31276(12) 0.0302(7) Uani 1 1 d .
N2 N 0.28644(11) 0.7866(4) 0.33591(12) 0.0271(7) Uani 1 1 d .
N3 N 0.30468(11) 0.7314(4) 0.21750(11) 0.0284(7) Uani 1 1 d .
N4 N 0.33621(11) 0.7664(4) 0.26098(11) 0.0268(7) Uani 1 1 d .
Tl1 Tl 0.212793(5) 0.85130(2) 0.214496(6) 0.03632(6) Uani 1 1 d .
B1 B 0.31994(18) 0.8920(5) 0.30331(18) 0.0327(10) Uani 1 1 d .
H1A H 0.3483 0.9357 0.3255 0.039 Uiso 1 1 calc R
H1B H 0.3026 0.9949 0.2872 0.039 Uiso 1 1 calc R

loop_
_atom_site_aniso_label
_atom_site_aniso_U_11
_atom_site_aniso_U_22
_atom_site_aniso_U_33
_atom_site_aniso_U_23
_atom_site_aniso_U_13
_atom_site_aniso_U_12
C4 0.033(2) 0.030(2) 0.0265(19) -0.0016(16) 0.0012(16) 0.0022(17)
C5 0.036(2) 0.033(2) 0.031(2) -0.0039(18) -0.0026(17) 0.0031(18)
C6 0.038(2) 0.042(2) 0.041(2) -0.006(2) -0.0024(19) -0.007(2)
C7 0.036(2) 0.064(3) 0.036(2) -0.004(2) -0.0064(19) -0.001(2)
C8 0.043(2) 0.053(3) 0.038(2) 0.005(2) -0.0031(19) 0.014(2)
C9 0.045(2) 0.030(2) 0.037(2) -0.0025(17) -0.0011(18) 0.0038(18)
C10 0.053(3) 0.041(2) 0.036(2) -0.003(2) 0.011(2) -0.002(2)
C11 0.058(3) 0.038(2) 0.050(3) -0.003(2) 0.028(2) -0.005(2)
C12 0.036(2) 0.038(2) 0.067(3) -0.016(2) 0.022(2) -0.0084(19)
C13 0.031(2) 0.037(2) 0.044(2) -0.016(2) 0.0056(18) -0.0016(18)
C24 0.0222(19) 0.046(2) 0.031(2) -0.0007(18) -0.0028(16) 0.0011(17)
C25 0.029(2) 0.058(3) 0.041(2) 0.008(2) 0.0004(18) 0.000(2)
C26 0.033(2) 0.088(4) 0.040(3) 0.018(3) 0.000(2) 0.015(3)
C27 0.033(2) 0.102(4) 0.037(3) -0.005(3) -0.011(2) 0.005(3)
C28 0.045(3) 0.075(4) 0.078(4) -0.009(3) -0.024(3) -0.018(3)
C29 0.042(3) 0.059(3) 0.062(3) 0.011(3) -0.020(2) -0.012(2)
C30 0.029(2) 0.035(2) 0.032(2) 0.0048(18) -0.0035(17) -0.0071(18)
C31 0.047(3) 0.038(2) 0.027(2) -0.0020(18) 0.0052(18) -0.0059(19)
C32 0.044(2) 0.045(2) 0.038(2) 0.000(2) 0.0170(19) 0.003(2)
C33 0.026(2) 0.046(3) 0.043(2) 0.005(2) 0.0078(18) 0.0032(18)
F5 0.0494(15) 0.0284(12) 0.0525(15) -0.0065(11) -0.0095(12) 0.0049(11)
F6 0.0600(18) 0.0509(17) 0.0717(19) -0.0101(14) -0.0163(15) -0.0198(14)
F7 0.0435(16) 0.097(2) 0.0594(17) 0.0035(17) -0.0230(13) -0.0055(16)
F8 0.071(2) 0.0639(19) 0.0674(19) 0.0132(16) -0.0194(16) 0.0231(16)
F9 0.0712(19) 0.0283(13) 0.0666(17) -0.0001(13) -0.0109(14) 0.0028(13)
F10 0.0721(19) 0.078(2) 0.0350(14) 0.0091(14) 0.0035(13) -0.0078(17)
F11 0.085(2) 0.072(2) 0.0664(19) 0.0049(16) 0.0429(18) -0.0159(17)
F12 0.0429(16) 0.0637(18) 0.098(2) -0.0162(17) 0.0314(15) -0.0168(14)
F13 0.0308(13) 0.0592(17) 0.0609(16) -0.0212(13) -0.0014(12) -0.0023(11)
F25 0.063(2) 0.069(2) 0.100(2) 0.0398(19) -0.0244(18) -0.0135(17)
F26 0.061(2) 0.142(3) 0.078(2) 0.061(2) -0.0173(17) 0.013(2)
F28 0.100(3) 0.102(3) 0.165(4) 0.004(3) -0.074(3) -0.047(3)
F29 0.084(2) 0.072(2) 0.133(3) 0.046(2) -0.056(2) -0.0408(19)
F30 0.0361(13) 0.0516(15) 0.0392(13) -0.0008(11) -0.0092(10) -0.0058(11)
F31 0.0677(18) 0.0640(17) 0.0310(13) -0.0130(12) 0.0068(12) -0.0085(15)
F32 0.0646(18) 0.077(2) 0.0549(16) -0.0125(16) 0.0234(14) 0.0186(16)
F33 0.0324(14) 0.093(2) 0.0525(15) -0.0018(15) 0.0040(12) 0.0197(14)
F27 0.0570(19) 0.155(3) 0.064(2) -0.002(2) -0.0363(16) 0.000(2)
C1 0.0291(19) 0.0290(19) 0.036(2) -0.0095(18) 0.0056(16) -0.0009(18)
C2 0.038(2) 0.0279(19) 0.032(2) -0.0075(17) 0.0055(16) -0.0019(18)
C3 0.030(2) 0.0233(17) 0.0284(19) -0.0030(16) 0.0019(15) 0.0023(16)
C21 0.0261(18) 0.0271(19) 0.0294(19) 0.0048(16) 0.0015(15) -0.0028(16)
C22 0.0248(19) 0.029(2) 0.0297(19) 0.0052(15) 0.0007(15) -0.0006(15)
C23 0.0227(18) 0.0274(19) 0.0289(19) 0.0048(15) -0.0008(15) -0.0006(14)
N1 0.0250(16) 0.0332(18) 0.0313(17) -0.0064(14) -0.0001(13) -0.0014(14)
N2 0.0276(16) 0.0226(14) 0.0304(16) -0.0069(13) 0.0005(13) 0.0015(13)
N3 0.0235(16) 0.0330(17) 0.0269(16) -0.0009(14) -0.0033(13) -0.0008(14)
N4 0.0245(16) 0.0276(16) 0.0271(16) -0.0003(13) -0.0016(13) -0.0022(13)
Tl1 0.03031(8) 0.02970(8) 0.04643(10) 0.00463(8) -0.00480(6) 0.00314(7)
B1 0.037(2) 0.020(2) 0.040(3) -0.0013(18) 0.002(2) -0.0018(17)

loop_
_atom_type_symbol
_atom_type_description
_atom_type_scat_dispersion_real
_atom_type_scat_dispersion_imag
_atom_type_scat_source
C C 0.0033 0.0016 'International Tables Vol C Tables 4.2.6.8 and 6.1.1.4'
H H 0 0 'International Tables Vol C Tables 4.2.6.8 and 6.1.1.4'
N N 0.0061 0.0033 'International Tables Vol C Tables 4.2.6.8 and 6.1.1.4'
F F 0.0171 0.0103 'International Tables Vol C Tables 4.2.6.8 and 6.1.1.4'
Tl Tl -2.8358 9.6688 'International Tables Vol C Tables 4.2.6.8 and 6.1.1.4'
B B 0.0013 0.0007 'International Tables Vol C Tables 4.2.6.8 and 6.1.1.4'

loop_
_geom_angle_atom_site_label_1
_geom_angle_atom_site_label_2
_geom_angle_atom_site_label_3
_geom_angle
C9 C4 C5 116.6(3)
C9 C4 C3 120.7(3)
C5 C4 C3 122.6(3)
F5 C5 C6 117.6(4)
F5 C5 C4 120.0(3)
C6 C5 C4 122.3(4)
F6 C6 C5 120.9(4)
F6 C6 C7 120.1(4)
C5 C6 C7 119.0(4)
F7 C7 C8 119.6(4)
F7 C7 C6 119.7(4)
C8 C7 C6 120.6(4)
F8 C8 C7 120.4(4)
F8 C8 C9 120.3(4)
C7 C8 C9 119.3(4)
F9 C9 C8 118.8(4)
F9 C9 C4 119.1(4)
C8 C9 C4 122.2(4)
F10 C10 C11 120.2(4)
F10 C10 C2 120.6(4)
C11 C10 C2 119.2(4)
F11 C11 C10 121.2(5)
F11 C11 C12 117.6(4)
C10 C11 C12 121.2(4)
F12 C12 C13 120.6(4)
F12 C12 C11 118.1(4)
C13 C12 C11 121.3(4)
F13 C13 C12 121.3(4)
F13 C13 C1 120.1(4)
C12 C13 C1 118.5(4)
C29 C24 C25 117.0(4)
C29 C24 C23 121.8(4)
C25 C24 C23 121.1(4)
F25 C25 C24 119.4(4)
F25 C25 C26 119.0(4)
C24 C25 C26 121.7(5)
F26 C26 C27 120.6(4)
F26 C26 C25 119.8(5)
C27 C26 C25 119.5(5)
F27 C27 C26 119.8(5)
F27 C27 C28 119.4(5)
C26 C27 C28 120.7(4)
F28 C28 C27 120.7(5)
F28 C28 C29 119.9(5)
C27 C28 C29 119.3(5)
F29 C29 C24 119.8(4)
F29 C29 C28 118.5(5)
C24 C29 C28 121.6(5)
F30 C30 C31 121.5(4)
F30 C30 C21 119.9(4)
C31 C30 C21 118.6(4)
F31 C31 C30 120.9(4)
F31 C31 C32 117.6(4)
C30 C31 C32 121.5(4)
F32 C32 C33 121.5(4)
F32 C32 C31 117.2(4)
C33 C32 C31 121.3(4)
F33 C33 C32 121.1(4)
F33 C33 C22 120.0(4)
C32 C33 C22 118.9(4)
N1 C1 C13 128.5(4)
N1 C1 C2 111.6(3)
C13 C1 C2 119.9(4)
C10 C2 C3 136.3(4)
C10 C2 C1 119.7(4)
C3 C2 C1 103.9(3)
N2 C3 C2 107.3(3)
N2 C3 C4 124.0(3)
C2 C3 C4 128.7(3)
N3 C21 C22 111.6(3)
N3 C21 C30 128.7(3)
C22 C21 C30 119.7(3)
C23 C22 C33 136.0(4)
C23 C22 C21 104.0(3)
C33 C22 C21 120.0(3)
N4 C23 C22 107.7(3)
N4 C23 C24 122.7(3)
C22 C23 C24 129.6(3)
C1 N1 N2 105.4(3)
C1 N1 Tl1 135.6(2)
N2 N1 Tl1 118.9(2)
C3 N2 N1 111.7(3)
C3 N2 B1 130.6(3)
N1 N2 B1 117.7(3)
C21 N3 N4 105.1(3)
C21 N3 Tl1 137.2(2)
N4 N3 Tl1 117.7(2)
C23 N4 N3 111.7(3)
C23 N4 B1 128.8(3)
N3 N4 B1 119.4(3)
N3 Tl1 N1 73.30(9)
N2 B1 N4 109.5(3)
N2 B1 H1A 109.8
N4 B1 H1A 109.8
N2 B1 H1B 109.8
N4 B1 H1B 109.8
H1A B1 H1B 108.2

loop_
_geom_bond_atom_site_label_1
_geom_bond_atom_site_label_2
_geom_bond_distance
C4 C9 1.381(5)
C4 C5 1.386(6)
C4 C3 1.468(5)
C5 F5 1.335(4)
C5 C6 1.369(5)
C6 F6 1.318(5)
C6 C7 1.376(6)
C7 F7 1.337(5)
C7 C8 1.364(6)
C8 F8 1.329(5)
C8 C9 1.374(6)
C9 F9 1.327(5)
C10 F10 1.339(5)
C10 C11 1.340(6)
C10 C2 1.397(6)
C11 F11 1.339(5)
C11 C12 1.403(7)
C12 F12 1.330(5)
C12 C13 1.355(6)
C13 F13 1.333(5)
C13 C1 1.400(5)
C24 C29 1.363(6)
C24 C25 1.372(6)
C24 C23 1.478(5)
C25 F25 1.325(5)
C25 C26 1.378(6)
C26 F26 1.328(6)
C26 C27 1.346(8)
C27 F27 1.334(5)
C27 C28 1.348(8)
C28 F28 1.321(6)
C28 C29 1.388(6)
C29 F29 1.328(5)
C30 F30 1.337(4)
C30 C31 1.346(6)
C30 C21 1.410(5)
C31 F31 1.335(4)
C31 C32 1.407(6)
C32 F32 1.337(5)
C32 C33 1.341(6)
C33 F33 1.337(4)
C33 C22 1.403(5)
C1 N1 1.337(5)
C1 C2 1.412(5)
C2 C3 1.402(5)
C3 N2 1.350(5)
C21 N3 1.331(5)
C21 C22 1.406(5)
C22 C23 1.391(5)
C23 N4 1.336(5)
N1 N2 1.361(4)
N1 Tl1 2.706(3)
N2 B1 1.548(6)
N3 N4 1.363(4)
N3 Tl1 2.688(3)
N4 B1 1.555(5)
B1 H1A 0.97
B1 H1B 0.97
